data_4335038
loop_
_publ_author_name
'Debasish Jana'
'Ganesan Mani'
'Carola Schulzke'

_publ_contact_author_address
;Department of Chemistry
Indian Institute of Technology-Kharagpur
Kharagpur, India 721 302
;
_publ_contact_author_email gmani@chem.iitkgp.ernet.in
_publ_contact_author_fax 91-3222-282252
_publ_contact_author_name 'Mani, Ganesan.'
_publ_contact_author_phone 91-3222-282320
_publ_section_title
;
 Synthesis of Novel Polyazacryptands for Recognition of Tetrahedral
 Oxoanions and Their X-ray Structures
;
_journal_name_full 'Inorganic Chemistry'
_journal_page_first 6427
_journal_page_last 6439
_journal_paper_doi 10.1021/ic400319b
_journal_volume 52
_journal_year 2013
_chemical_formula_sum 'C39 H88 As N11 O21'
_chemical_formula_weight 1122.12
_chemical_name_systematic
;
 ?
;
_space_group_IT_number 2
_symmetry_cell_setting triclinic
_symmetry_space_group_name_Hall '-P 1'
_symmetry_space_group_name_H-M 'P -1'
_atom_sites_solution_hydrogens geom
_atom_sites_solution_primary direct
_atom_sites_solution_secondary difmap
_audit_creation_method SHELXL-97
_cell_angle_alpha 66.874(3)
_cell_angle_beta 67.727(3)
_cell_angle_gamma 67.019(3)
_cell_formula_units_Z 2
_cell_length_a 13.0215(12)
_cell_length_b 16.1623(15)
_cell_length_c 16.6439(15)
_cell_measurement_reflns_used 36590
_cell_measurement_temperature 293(2)
_cell_measurement_theta_max 26.26
_cell_measurement_theta_min 1.38
_cell_volume 2858.4(5)
_computing_structure_refinement 'SHELXL-97 (Sheldrick, 2008)'
_computing_structure_solution 'SHELXS-97 (Sheldrick, 1990)'
_diffrn_ambient_temperature 293(2)
_diffrn_measured_fraction_theta_full 0.994
_diffrn_measured_fraction_theta_max 0.975
_diffrn_measurement_device_type 'Bruker CCD APEX 2'
_diffrn_measurement_method hemisphere
_diffrn_radiation_monochromator graphite
_diffrn_radiation_source 'fine-focus sealed tube'
_diffrn_radiation_type MoK\a
_diffrn_radiation_wavelength 0.71073
_diffrn_reflns_av_R_equivalents 0.0723
_diffrn_reflns_av_sigmaI/netI 0.1128
_diffrn_reflns_limit_h_max 16
_diffrn_reflns_limit_h_min -16
_diffrn_reflns_limit_k_max 20
_diffrn_reflns_limit_k_min -20
_diffrn_reflns_limit_l_max 20
_diffrn_reflns_limit_l_min -20
_diffrn_reflns_number 36590
_diffrn_reflns_theta_full 25.00
_diffrn_reflns_theta_max 26.26
_diffrn_reflns_theta_min 1.38
_exptl_absorpt_coefficient_mu 0.673
_exptl_absorpt_correction_T_max 0.824
_exptl_absorpt_correction_T_min 0.781
_exptl_absorpt_correction_type multi-scan
_exptl_absorpt_process_details SADABS
_exptl_crystal_colour Colorless
_exptl_crystal_density_diffrn 1.304
_exptl_crystal_description Prism
_exptl_crystal_F_000 1200
_exptl_crystal_size_max 0.389
_exptl_crystal_size_mid 0.305
_exptl_crystal_size_min 0.286
_platon_squeeze_details
;
The SQUEEZE/PLATON procedure yielded total void volume and electron 
count of 784\%A^3^ and 285 e, respectively. For Z = 2 this gives
143 electrons per formula. This number equals roughly 14 molecules of solvent 
water. 
The fraction of solvent has been treated as a diffuse contribution 
to the overall scattering without specific atom positions.
;
_refine_diff_density_max 0.647
_refine_diff_density_min -0.391
_refine_diff_density_rms 0.066
_refine_ls_extinction_method none
_refine_ls_goodness_of_fit_ref 0.906
_refine_ls_hydrogen_treatment mixed
_refine_ls_matrix_type full
_refine_ls_number_parameters 593
_refine_ls_number_reflns 11296
_refine_ls_number_restraints 24
_refine_ls_restrained_S_all 0.907
_refine_ls_R_factor_all 0.1210
_refine_ls_R_factor_gt 0.0697
_refine_ls_shift/su_max 0.001
_refine_ls_shift/su_mean 0.000
_refine_ls_structure_factor_coef Fsqd
_refine_ls_weighting_details 'calc w=1/[\s^2^(Fo^2^)+(0.1048P)^2^+0.0000P] where P=(Fo^2^+2Fc^2^)/3'
_refine_ls_weighting_scheme calc
_refine_ls_wR_factor_gt 0.1778
_refine_ls_wR_factor_ref 0.1936
_reflns_number_gt 5530
_reflns_number_total 11296
_reflns_threshold_expression >2\s(I)
_cod_data_source_file ic400319b_si_002_6.cif
_cod_data_source_block 7(aso4)
_cod_database_code 4335038

loop_
_symmetry_equiv_pos_as_xyz
'x, y, z'
'-x, -y, -z'

loop_
_atom_site_label
_atom_site_type_symbol
_atom_site_fract_x
_atom_site_fract_y
_atom_site_fract_z
_atom_site_U_iso_or_equiv
_atom_site_adp_type
_atom_site_occupancy
_atom_site_symmetry_multiplicity
_atom_site_calc_flag
_atom_site_refinement_flags
_atom_site_disorder_assembly
_atom_site_disorder_group
As1 As 0.31163(9) 0.22548(10) 0.74732(8) 0.0400(3) Uani 0.756(5) 1 d PDU A 1
O1 O 0.3975(3) 0.1155(2) 0.7581(2) 0.0480(11) Uani 0.756(5) 1 d PDU A 1
O2 O 0.3870(3) 0.2946(2) 0.7402(3) 0.0497(11) Uani 0.756(5) 1 d PDU A 1
As1A As 0.2888(5) 0.2700(5) 0.7510(3) 0.0665(14) Uani 0.244(5) 1 d PDU A 2
O1A O 0.2764(11) 0.3840(9) 0.7381(12) 0.100(6) Uani 0.244(5) 1 d PDU A 2
O2A O 0.4181(10) 0.2062(10) 0.7606(9) 0.084(5) Uani 0.244(5) 1 d PDU A 2
O3 O 0.1938(2) 0.22928(18) 0.83853(18) 0.0517(7) Uani 1 1 d . . .
O4 O 0.2637(2) 0.27139(19) 0.65505(17) 0.0552(7) Uani 1 1 d . . .
C1 C 0.4013(4) 0.4288(3) 0.4590(3) 0.0600(12) Uani 1 1 d . . .
H1A H 0.4148 0.4600 0.3944 0.072 Uiso 1 1 calc R . .
H1B H 0.3523 0.4760 0.4903 0.072 Uiso 1 1 calc R . .
C2 C 0.5112(4) 0.3889(3) 0.4815(3) 0.0613(12) Uani 1 1 d . . .
C3 C 0.6205(5) 0.3921(4) 0.4263(4) 0.0945(18) Uani 1 1 d . . .
H3 H 0.6399 0.4200 0.3641 0.113 Uiso 1 1 calc R . .
C4 C 0.6973(5) 0.3451(4) 0.4816(5) 0.0953(18) Uani 1 1 d . . .
H4 H 0.7763 0.3388 0.4628 0.114 Uiso 1 1 calc R . .
C5 C 0.6385(4) 0.3120(4) 0.5638(4) 0.0749(14) Uani 1 1 d . . .
C6 C 0.6822(5) 0.2373(4) 0.6403(4) 0.0892(17) Uani 1 1 d . . .
H6A H 0.7596 0.2377 0.6332 0.107 Uiso 1 1 calc R . .
H6B H 0.6881 0.1770 0.6370 0.107 Uiso 1 1 calc R . .
C7 C 0.6078(6) 0.3317(4) 0.7446(5) 0.123(3) Uani 1 1 d . . .
H7A H 0.5801 0.3840 0.6972 0.185 Uiso 1 1 calc R . .
H7B H 0.6861 0.3269 0.7387 0.185 Uiso 1 1 calc R . .
H7C H 0.5597 0.3408 0.8025 0.185 Uiso 1 1 calc R . .
C8 C 0.6441(5) 0.1597(4) 0.8007(4) 0.0956(18) Uani 1 1 d . . .
H8A H 0.7159 0.1563 0.8084 0.115 Uiso 1 1 calc R . .
H8B H 0.6586 0.1086 0.7774 0.115 Uiso 1 1 calc R . .
C9 C 0.5491(4) 0.1504(4) 0.8947(4) 0.0737(14) Uani 1 1 d . . .
C10 C 0.5324(5) 0.1735(4) 0.9693(5) 0.0874(17) Uani 1 1 d . . .
H10 H 0.5775 0.2019 0.9758 0.105 Uiso 1 1 calc R . .
C11 C 0.4348(5) 0.1472(4) 1.0360(4) 0.0921(17) Uani 1 1 d . . .
H11 H 0.4072 0.1523 1.0948 0.111 Uiso 1 1 calc R . .
C12 C 0.3892(4) 0.1137(3) 0.9990(3) 0.0596(12) Uani 1 1 d . . .
C13 C 0.2907(4) 0.0747(3) 1.0344(3) 0.0573(11) Uani 1 1 d . . .
H13A H 0.2751 0.0507 1.0999 0.069 Uiso 1 1 calc R . .
H13B H 0.3119 0.0223 1.0110 0.069 Uiso 1 1 calc R . .
C14 C 0.0917(4) 0.0949(3) 1.0327(3) 0.0559(11) Uani 1 1 d . . .
H14A H 0.0694 0.0661 1.0976 0.067 Uiso 1 1 calc R . .
H14B H 0.0233 0.1412 1.0153 0.067 Uiso 1 1 calc R . .
C15 C 0.1341(3) 0.0226(3) 0.9858(3) 0.0517(11) Uani 1 1 d . . .
C16 C 0.1490(4) -0.0721(3) 1.0178(3) 0.0570(11) Uani 1 1 d . . .
H16 H 0.1353 -0.1070 1.0785 0.068 Uiso 1 1 calc R . .
C17 C 0.1885(4) -0.1077(3) 0.9438(3) 0.0643(13) Uani 1 1 d . . .
H17 H 0.2058 -0.1700 0.9462 0.077 Uiso 1 1 calc R . .
C18 C 0.1967(3) -0.0338(3) 0.8675(3) 0.0554(11) Uani 1 1 d . . .
C19 C 0.2406(4) -0.0307(3) 0.7697(3) 0.0679(13) Uani 1 1 d . . .
H19A H 0.1950 0.0260 0.7353 0.081 Uiso 1 1 calc R . .
H19B H 0.2309 -0.0840 0.7630 0.081 Uiso 1 1 calc R . .
C20 C 0.4415(5) -0.1142(4) 0.7856(4) 0.1019(19) Uani 1 1 d . . .
H20A H 0.4146 -0.1125 0.8474 0.153 Uiso 1 1 calc R . .
H20B H 0.5200 -0.1111 0.7609 0.153 Uiso 1 1 calc R . .
H20C H 0.4380 -0.1715 0.7835 0.153 Uiso 1 1 calc R . .
C21 C 0.4062(4) -0.0331(3) 0.6331(3) 0.0691(13) Uani 1 1 d . . .
H21A H 0.4902 -0.0534 0.6148 0.083 Uiso 1 1 calc R . .
H21B H 0.3792 -0.0792 0.6293 0.083 Uiso 1 1 calc R . .
C22 C 0.3671(4) 0.0559(3) 0.5689(3) 0.0572(11) Uani 1 1 d . . .
C23 C 0.2858(4) 0.0846(3) 0.5219(3) 0.0687(13) Uani 1 1 d . . .
H23 H 0.2385 0.0505 0.5283 0.082 Uiso 1 1 calc R . .
C24 C 0.2877(4) 0.1767(3) 0.4613(3) 0.0695(13) Uani 1 1 d . . .
H24 H 0.2421 0.2135 0.4212 0.083 Uiso 1 1 calc R . .
C25 C 0.3692(4) 0.1996(3) 0.4742(3) 0.0570(11) Uani 1 1 d . . .
C26 C 0.4076(4) 0.2883(3) 0.4303(3) 0.0659(13) Uani 1 1 d . . .
H26A H 0.4888 0.2726 0.4268 0.079 Uiso 1 1 calc R . .
H26B H 0.3991 0.3158 0.3690 0.079 Uiso 1 1 calc R . .
C27 C 0.2208(4) 0.4066(3) 0.4646(3) 0.0559(11) Uani 1 1 d . . .
H27A H 0.2315 0.4377 0.4001 0.067 Uiso 1 1 calc R . .
H27B H 0.1829 0.3591 0.4803 0.067 Uiso 1 1 calc R . .
C28 C 0.1440(3) 0.4761(3) 0.5143(3) 0.0493(10) Uani 1 1 d . . .
C29 C 0.0967(4) 0.5703(3) 0.4820(3) 0.0602(12) Uani 1 1 d . . .
H29 H 0.1086 0.6058 0.4214 0.072 Uiso 1 1 calc R . .
C30 C 0.0265(4) 0.6035(3) 0.5572(4) 0.0656(13) Uani 1 1 d . . .
H30 H -0.0159 0.6655 0.5550 0.079 Uiso 1 1 calc R . .
C31 C 0.0308(4) 0.5297(3) 0.6345(3) 0.0558(11) Uani 1 1 d . . .
C32 C -0.0231(4) 0.5264(3) 0.7293(3) 0.0670(13) Uani 1 1 d . B .
H32A H -0.0332 0.4645 0.7634 0.080 Uiso 1 1 calc R . .
H32B H -0.0992 0.5714 0.7348 0.080 Uiso 1 1 calc R . .
C33A C 0.0729(14) 0.6380(10) 0.7253(8) 0.107(6) Uani 0.438(10) 1 d P B 2
H33D H 0.1389 0.6352 0.7401 0.161 Uiso 0.438(10) 1 calc PR B 2
H33E H 0.0076 0.6868 0.7452 0.161 Uiso 0.438(10) 1 calc PR B 2
H33F H 0.0896 0.6512 0.6609 0.161 Uiso 0.438(10) 1 calc PR B 2
C33 C 0.1599(9) 0.4954(8) 0.7494(6) 0.086(4) Uani 0.562(10) 1 d P B 1
H33A H 0.1876 0.5050 0.6850 0.130 Uiso 0.562(10) 1 calc PR B 1
H33B H 0.1655 0.4301 0.7796 0.130 Uiso 0.562(10) 1 calc PR B 1
H33C H 0.2058 0.5144 0.7685 0.130 Uiso 0.562(10) 1 calc PR B 1
C34 C -0.0135(4) 0.5414(3) 0.8697(3) 0.0680(13) Uani 1 1 d . B .
H34A H 0.0249 0.5665 0.8908 0.082 Uiso 1 1 calc R . .
H34B H -0.0925 0.5814 0.8745 0.082 Uiso 1 1 calc R . .
C35 C -0.0166(4) 0.4459(3) 0.9314(3) 0.0567(11) Uani 1 1 d . . .
C36 C -0.1105(4) 0.4132(4) 0.9822(3) 0.0685(13) Uani 1 1 d . . .
H36 H -0.1867 0.4449 0.9799 0.082 Uiso 1 1 calc R . .
C37 C -0.0718(4) 0.3233(3) 1.0386(3) 0.0648(13) Uani 1 1 d . . .
H37 H -0.1177 0.2850 1.0809 0.078 Uiso 1 1 calc R . .
C38 C 0.0461(4) 0.3020(3) 1.0200(3) 0.0533(11) Uani 1 1 d . . .
C39 C 0.1328(4) 0.2182(3) 1.0587(3) 0.0596(12) Uani 1 1 d . . .
H39A H 0.0969 0.1911 1.1219 0.072 Uiso 1 1 calc R . .
H39B H 0.1956 0.2378 1.0566 0.072 Uiso 1 1 calc R . .
N1 N 0.3378(3) 0.3588(2) 0.4829(2) 0.0490(8) Uani 1 1 d . . .
N2 N 0.5200(3) 0.3421(3) 0.5655(3) 0.0840(14) Uani 1 1 d . . .
H2 H 0.4636 0.3317 0.6127 0.101 Uiso 1 1 calc R . .
N3 N 0.6040(3) 0.2475(3) 0.7381(3) 0.0699(11) Uani 1 1 d . . .
N4 N 0.4584(3) 0.1179(3) 0.9123(3) 0.0781(12) Uani 1 1 d . . .
H4A H 0.4461 0.1021 0.8739 0.094 Uiso 1 1 calc R . .
N5 N 0.1823(3) 0.1439(2) 1.0106(2) 0.0495(8) Uani 1 1 d . . .
N6 N 0.0779(3) 0.3787(2) 0.9555(2) 0.0527(9) Uani 1 1 d . . .
H6 H 0.1473 0.3836 0.9337 0.063 Uiso 1 1 calc R . .
N7 N 0.0462(4) 0.5477(3) 0.7708(3) 0.0672(10) Uani 1 1 d . . .
N8 N 0.1038(3) 0.4529(2) 0.6056(2) 0.0569(9) Uani 1 1 d . . .
H8 H 0.1217 0.3970 0.6411 0.068 Uiso 1 1 calc R . .
N9 N 0.4190(3) 0.1265(2) 0.5371(2) 0.0529(9) Uani 1 1 d . . .
H9 H 0.4744 0.1248 0.5544 0.063 Uiso 1 1 calc R . .
N10 N 0.3670(3) -0.0328(3) 0.7315(3) 0.0653(10) Uani 1 1 d . . .
N11 N 0.1634(3) 0.0445(2) 0.8935(2) 0.0554(9) Uani 1 1 d . . .
H11A H 0.1611 0.1000 0.8571 0.066 Uiso 1 1 calc R . .
O5 O -0.0250(5) 0.2915(4) 0.8132(5) 0.1435(19) Uani 1 1 d D C 1
H51 H -0.020(8) 0.276(8) 0.765(5) 0.215 Uiso 1 1 d D D 1
H52 H -0.109(5) 0.318(6) 0.846(5) 0.215 Uiso 1 1 d D E 1
O6 O 0.0815(5) 0.2019(5) 0.6811(5) 0.162(2) Uani 1 1 d D F 2
H61 H 0.030(8) 0.184(8) 0.671(7) 0.244 Uiso 1 1 d D G 2
H62 H 0.151(10) 0.202(8) 0.649(6) 0.244 Uiso 1 1 d D H 2
O7 O 0.5930(4) 0.0743(5) 0.6329(4) 0.1444(19) Uani 1 1 d D . .
H71 H 0.630(7) 0.104(6) 0.569(4) 0.217 Uiso 1 1 d D . .
H72 H 0.649(7) 0.014(4) 0.652(6) 0.217 Uiso 1 1 d D . .
O8 O 0.2609(8) 0.4348(8) 0.8027(8) 0.101(3) Uani 0.378(2) 1 d P A 3
O8A O 0.0264(14) 0.7337(12) 0.7030(12) 0.030(4) Uiso 0.122(2) 1 d P A 1

loop_
_atom_site_aniso_label
_atom_site_aniso_U_11
_atom_site_aniso_U_22
_atom_site_aniso_U_33
_atom_site_aniso_U_23
_atom_site_aniso_U_13
_atom_site_aniso_U_12
As1 0.0369(4) 0.0417(6) 0.0403(4) -0.0147(4) -0.0089(3) -0.0085(4)
O1 0.056(2) 0.0325(19) 0.055(2) -0.0130(17) -0.0252(18) -0.0011(16)
O2 0.039(2) 0.042(2) 0.064(3) -0.0176(19) -0.0106(17) -0.0084(18)
As1A 0.066(2) 0.086(3) 0.0524(16) -0.002(2) -0.0179(15) -0.042(2)
O1A 0.047(8) 0.117(9) 0.155(15) -0.082(12) 0.003(8) -0.027(7)
O2A 0.077(8) 0.113(12) 0.054(8) 0.021(8) -0.037(7) -0.046(7)
O3 0.0473(16) 0.0565(17) 0.0491(17) -0.0162(14) -0.0074(13) -0.0167(13)
O4 0.0535(17) 0.0652(18) 0.0420(16) -0.0082(14) -0.0208(13) -0.0114(14)
C1 0.062(3) 0.064(3) 0.049(3) -0.006(2) -0.016(2) -0.022(2)
C2 0.062(3) 0.061(3) 0.066(3) -0.015(2) -0.014(2) -0.029(2)
C3 0.065(3) 0.130(5) 0.099(4) -0.040(4) -0.010(3) -0.041(3)
C4 0.061(3) 0.111(5) 0.117(5) -0.034(4) -0.014(4) -0.037(3)
C5 0.068(3) 0.082(4) 0.075(4) -0.005(3) -0.032(3) -0.027(3)
C6 0.067(3) 0.096(4) 0.098(4) -0.035(4) -0.010(3) -0.020(3)
C7 0.111(5) 0.095(5) 0.191(8) -0.065(5) -0.027(5) -0.044(4)
C8 0.074(4) 0.088(4) 0.118(5) -0.017(4) -0.051(4) -0.004(3)
C9 0.059(3) 0.075(3) 0.082(4) -0.010(3) -0.027(3) -0.018(3)
C10 0.070(4) 0.082(4) 0.131(5) -0.054(4) -0.010(3) -0.034(3)
C11 0.084(4) 0.113(5) 0.092(4) -0.047(4) -0.030(3) -0.016(4)
C12 0.052(3) 0.061(3) 0.065(3) -0.017(2) -0.028(2) -0.004(2)
C13 0.063(3) 0.056(3) 0.047(3) -0.003(2) -0.020(2) -0.019(2)
C14 0.050(2) 0.062(3) 0.052(3) -0.017(2) -0.004(2) -0.019(2)
C15 0.046(2) 0.054(3) 0.056(3) -0.013(2) -0.011(2) -0.021(2)
C16 0.054(3) 0.061(3) 0.059(3) -0.011(2) -0.012(2) -0.029(2)
C17 0.058(3) 0.053(3) 0.085(4) -0.018(3) -0.013(2) -0.027(2)
C18 0.050(3) 0.060(3) 0.062(3) -0.026(3) -0.006(2) -0.022(2)
C19 0.059(3) 0.074(3) 0.083(4) -0.039(3) -0.018(3) -0.015(2)
C20 0.079(4) 0.101(5) 0.106(5) -0.011(4) -0.031(3) -0.019(3)
C21 0.065(3) 0.063(3) 0.068(3) -0.027(3) -0.009(3) -0.008(2)
C22 0.069(3) 0.054(3) 0.054(3) -0.024(2) -0.019(2) -0.011(2)
C23 0.067(3) 0.065(3) 0.086(4) -0.035(3) -0.022(3) -0.015(3)
C24 0.072(3) 0.073(3) 0.077(3) -0.034(3) -0.039(3) -0.003(3)
C25 0.057(3) 0.064(3) 0.055(3) -0.028(2) -0.013(2) -0.013(2)
C26 0.062(3) 0.074(3) 0.059(3) -0.026(3) -0.009(2) -0.017(3)
C27 0.056(3) 0.061(3) 0.053(3) -0.013(2) -0.029(2) -0.008(2)
C28 0.041(2) 0.053(3) 0.052(3) -0.017(2) -0.020(2) -0.002(2)
C29 0.055(3) 0.066(3) 0.058(3) -0.014(2) -0.025(2) -0.010(2)
C30 0.055(3) 0.057(3) 0.094(4) -0.030(3) -0.040(3) 0.002(2)
C31 0.059(3) 0.055(3) 0.055(3) -0.021(2) -0.021(2) -0.007(2)
C32 0.059(3) 0.073(3) 0.073(3) -0.029(3) -0.019(2) -0.013(2)
C33A 0.173(15) 0.125(13) 0.069(9) 0.016(8) -0.059(9) -0.105(11)
C33 0.085(8) 0.122(9) 0.068(6) -0.022(6) -0.023(5) -0.048(7)
C34 0.085(3) 0.063(3) 0.059(3) -0.026(3) -0.019(3) -0.015(3)
C35 0.054(3) 0.058(3) 0.065(3) -0.031(2) -0.015(2) -0.011(2)
C36 0.052(3) 0.080(4) 0.085(4) -0.038(3) -0.019(3) -0.016(3)
C37 0.056(3) 0.060(3) 0.079(3) -0.026(3) -0.009(2) -0.019(2)
C38 0.054(3) 0.057(3) 0.053(3) -0.024(2) -0.012(2) -0.014(2)
C39 0.070(3) 0.068(3) 0.045(3) -0.026(2) -0.012(2) -0.018(3)
N1 0.050(2) 0.0453(19) 0.050(2) -0.0187(17) -0.0096(16) -0.0108(16)
N2 0.065(3) 0.106(3) 0.073(3) 0.016(3) -0.027(2) -0.049(2)
N3 0.061(2) 0.059(2) 0.087(3) -0.008(2) -0.028(2) -0.021(2)
N4 0.075(3) 0.092(3) 0.068(3) 0.009(2) -0.039(2) -0.038(2)
N5 0.0473(19) 0.048(2) 0.052(2) -0.0133(17) -0.0147(16) -0.0123(16)
N6 0.051(2) 0.058(2) 0.053(2) -0.0221(18) -0.0061(17) -0.0197(19)
N7 0.077(3) 0.066(3) 0.067(3) -0.021(2) -0.022(2) -0.025(2)
N8 0.066(2) 0.050(2) 0.048(2) -0.0085(18) -0.0219(18) -0.0092(19)
N9 0.050(2) 0.058(2) 0.053(2) -0.0215(18) -0.0178(17) -0.0088(18)
N10 0.050(2) 0.063(2) 0.060(2) -0.016(2) -0.0065(18) -0.0021(19)
N11 0.059(2) 0.049(2) 0.053(2) -0.0126(18) -0.0126(17) -0.0152(18)
O5 0.111(4) 0.143(4) 0.189(6) -0.073(4) -0.050(4) -0.012(3)
O6 0.149(5) 0.165(5) 0.210(7) -0.089(5) -0.033(5) -0.061(4)
O7 0.113(4) 0.222(6) 0.136(4) -0.097(4) -0.015(3) -0.057(4)
O8 0.067(6) 0.135(9) 0.134(9) -0.046(7) -0.045(6) -0.035(6)

loop_
_atom_type_symbol
_atom_type_description
_atom_type_scat_dispersion_real
_atom_type_scat_dispersion_imag
_atom_type_scat_source
C C 0.0033 0.0016 'International Tables Vol C Tables 4.2.6.8 and 6.1.1.4'
H H 0.0000 0.0000 'International Tables Vol C Tables 4.2.6.8 and 6.1.1.4'
N N 0.0061 0.0033 'International Tables Vol C Tables 4.2.6.8 and 6.1.1.4'
O O 0.0106 0.0060 'International Tables Vol C Tables 4.2.6.8 and 6.1.1.4'
As As 0.0499 2.0058 'International Tables Vol C Tables 4.2.6.8 and 6.1.1.4'

loop_
_geom_angle_atom_site_label_1
_geom_angle_atom_site_label_2
_geom_angle_atom_site_label_3
_geom_angle
O4 As1 O1 113.40(17)
O4 As1 O2 107.32(18)
O1 As1 O2 109.03(18)
O4 As1 O3 107.41(14)
O1 As1 O3 110.10(17)
O2 As1 O3 109.49(16)
O3 As1A O2A 109.7(5)
O3 As1A O1A 112.3(7)
O2A As1A O1A 108.2(8)
O3 As1A O4 108.1(3)
O2A As1A O4 112.3(7)
O1A As1A O4 106.2(7)
As1A O3 As1 23.5(3)
As1 O4 As1A 23.0(2)
C2 C1 N1 114.4(4)
N2 C2 C3 107.9(5)
N2 C2 C1 122.4(4)
C3 C2 C1 129.7(5)
C2 C3 C4 107.4(5)
C5 C4 C3 108.0(5)
C4 C5 N2 108.4(5)
C4 C5 C6 128.4(5)
N2 C5 C6 121.6(4)
C5 C6 N3 114.5(4)
N3 C8 C9 109.1(4)
C10 C9 N4 105.6(5)
C10 C9 C8 132.3(5)
N4 C9 C8 122.0(5)
C9 C10 C11 108.7(5)
C12 C11 C10 107.7(5)
C11 C12 N4 106.2(5)
C11 C12 C13 133.1(5)
N4 C12 C13 120.7(4)
C12 C13 N5 114.0(3)
C15 C14 N5 112.4(3)
N11 C15 C16 106.3(4)
N11 C15 C14 121.9(4)
C16 C15 C14 131.8(4)
C15 C16 C17 108.5(4)
C18 C17 C16 107.1(4)
N11 C18 C17 107.8(4)
N11 C18 C19 121.5(4)
C17 C18 C19 130.6(4)
C18 C19 N10 112.2(4)
C22 C21 N10 115.7(4)
N9 C22 C23 107.0(4)
N9 C22 C21 122.2(4)
C23 C22 C21 130.4(4)
C22 C23 C24 107.6(4)
C25 C24 C23 106.5(4)
C24 C25 N9 109.1(4)
C24 C25 C26 130.2(4)
N9 C25 C26 120.7(4)
N1 C26 C25 111.5(3)
C28 C27 N1 114.6(3)
N8 C28 C29 107.3(4)
N8 C28 C27 123.0(4)
C29 C28 C27 129.7(4)
C28 C29 C30 107.1(4)
C31 C30 C29 108.9(4)
N8 C31 C30 105.4(4)
N8 C31 C32 123.7(4)
C30 C31 C32 130.9(5)
C31 C32 N7 113.5(4)
C35 C34 N7 115.9(4)
N6 C35 C36 107.6(4)
N6 C35 C34 123.2(4)
C36 C35 C34 128.6(4)
C35 C36 C37 107.8(4)
C38 C37 C36 107.7(4)
N6 C38 C37 107.0(4)
N6 C38 C39 121.1(4)
C37 C38 C39 131.9(4)
C38 C39 N5 114.0(3)
C1 N1 C27 111.1(3)
C1 N1 C26 110.2(3)
C27 N1 C26 110.0(3)
C2 N2 C5 108.2(4)
C7 N3 C8 119.5(5)
C7 N3 C6 107.4(4)
C8 N3 C6 105.5(4)
C9 N4 C12 111.5(4)
C13 N5 C39 111.5(3)
C13 N5 C14 111.1(3)
C39 N5 C14 109.7(3)
C35 N6 C38 109.9(3)
C33 N7 C33A 94.1(8)
C33 N7 C34 117.4(5)
C33A N7 C34 108.6(6)
C33 N7 C32 109.1(5)
C33A N7 C32 116.1(6)
C34 N7 C32 110.8(4)
C28 N8 C31 111.4(4)
C25 N9 C22 109.7(3)
C20 N10 C19 112.3(4)
C20 N10 C21 111.2(4)
C19 N10 C21 109.0(4)
C18 N11 C15 110.4(4)

loop_
_geom_bond_atom_site_label_1
_geom_bond_atom_site_label_2
_geom_bond_distance
As1 O4 1.664(3)
As1 O1 1.671(3)
As1 O2 1.700(4)
As1 O3 1.702(3)
As1A O3 1.614(4)
As1A O2A 1.626(12)
As1A O1A 1.716(13)
As1A O4 1.737(5)
C1 C2 1.449(6)
C1 N1 1.499(5)
C2 N2 1.328(6)
C2 C3 1.379(6)
C3 C4 1.407(8)
C4 C5 1.302(7)
C5 N2 1.419(6)
C5 C6 1.486(7)
C6 N3 1.592(6)
C7 N3 1.428(6)
C8 N3 1.430(6)
C8 C9 1.579(8)
C9 C10 1.349(7)
C9 N4 1.364(6)
C10 C11 1.418(7)
C11 C12 1.348(7)
C12 N4 1.372(6)
C12 C13 1.468(6)
C13 N5 1.498(5)
C14 C15 1.471(6)
C14 N5 1.526(5)
C15 N11 1.366(5)
C15 C16 1.368(6)
C16 C17 1.399(6)
C17 C18 1.363(6)
C18 N11 1.354(5)
C18 C19 1.493(6)
C19 N10 1.515(5)
C20 N10 1.489(6)
C21 C22 1.451(6)
C21 N10 1.521(6)
C22 N9 1.377(5)
C22 C23 1.380(6)
C23 C24 1.436(6)
C24 C25 1.360(6)
C25 N9 1.363(5)
C25 C26 1.517(6)
C26 N1 1.504(5)
C27 C28 1.474(6)
C27 N1 1.503(5)
C28 N8 1.353(5)
C28 C29 1.364(6)
C29 C30 1.403(6)
C30 C31 1.371(6)
C31 N8 1.369(5)
C31 C32 1.452(6)
C32 N7 1.520(6)
C33A N7 1.467(12)
C33 N7 1.377(10)
C34 C35 1.487(6)
C34 N7 1.511(6)
C35 N6 1.357(5)
C35 C36 1.364(6)
C36 C37 1.400(6)
C37 C38 1.371(6)
C38 N6 1.371(5)
C38 C39 1.482(6)
C39 N5 1.503(5)

loop_
_platon_squeeze_void_nr
_platon_squeeze_void_average_x
_platon_squeeze_void_average_y
_platon_squeeze_void_average_z
_platon_squeeze_void_volume
_platon_squeeze_void_count_electrons
_platon_squeeze_void_content
1 -0.096 0.096 0.404 784 285 ' '
